data_2233397
loop_
_publ_author_name
'Leka, Zorica'
'Novakovi\'c, Sladjana B.'
'Stevanovi\'c, Dragana'
'Bogdanovi\'c, Goran A.'
'Vuki\'cevi\'c, Rastko D.'

_publ_section_title
;
 1-Ferrocenyl-3-(4-methylanilino)propan-1-one
;
_journal_coeditor_code BT5791
_journal_issue 2
_journal_name_full 'Acta Crystallographica Section E'
_journal_page_first m230
_journal_paper_doi 10.1107/S1600536812003509
_journal_volume 68
_journal_year 2012
_chemical_formula_iupac '[Fe (C5 H5) (C15 H16 N O)]'
_chemical_formula_moiety 'C20 H21 Fe N O'
_chemical_formula_sum 'C20 H21 Fe N O'
_chemical_formula_weight 347.23
_chemical_name_systematic
;
1-Ferrocenyl-3-(4-methylanilino)propan-1-one
;
_space_group_IT_number 2
_symmetry_cell_setting triclinic
_symmetry_space_group_name_Hall '-P 1'
_symmetry_space_group_name_H-M 'P -1'
_atom_sites_solution_hydrogens geom
_atom_sites_solution_primary direct
_atom_sites_solution_secondary difmap
_audit_creation_method SHELXL-97
_cell_angle_alpha 86.83(2)
_cell_angle_beta 74.62(3)
_cell_angle_gamma 67.71(3)
_cell_formula_units_Z 2
_cell_length_a 7.553(2)
_cell_length_b 9.778(3)
_cell_length_c 13.640(4)
_cell_measurement_reflns_used 25
_cell_measurement_temperature 293(2)
_cell_measurement_theta_max 15.52
_cell_measurement_theta_min 11.18
_cell_volume 897.5(5)
_computing_cell_refinement 'CAD-4 Software (Enraf--Nonius, 1989)'
_computing_data_collection 'CAD-4 Software (Enraf--Nonius, 1989)'
_computing_data_reduction 'CAD-4 Software (Enraf--Nonius, 1989)'
_computing_molecular_graphics 'ORTEP-3 (Farrugia, 1997) and POV-RAY (Persistence of Vision, 2004)'
_computing_publication_material 'WinGX (Farrugia, 1999), PLATON (Spek, 2009) and PARST (Nardelli, 1995)'
_computing_structure_refinement 'SHELXL97 (Sheldrick, 2008)'
_computing_structure_solution 'SHELXS97 (Sheldrick, 2008)'
_diffrn_ambient_temperature 293(2)
_diffrn_measured_fraction_theta_full 1.000
_diffrn_measured_fraction_theta_max 1.000
_diffrn_measurement_device_type 'Enraf--Nonius CAD-4'
_diffrn_measurement_method \w/2\q
_diffrn_radiation_monochromator graphite
_diffrn_radiation_source 'fine-focus sealed tube'
_diffrn_radiation_type MoK\a
_diffrn_radiation_wavelength 0.71073
_diffrn_reflns_av_R_equivalents 0.0156
_diffrn_reflns_av_sigmaI/netI 0.0283
_diffrn_reflns_limit_h_max 9
_diffrn_reflns_limit_h_min 0
_diffrn_reflns_limit_k_max 12
_diffrn_reflns_limit_k_min -11
_diffrn_reflns_limit_l_max 16
_diffrn_reflns_limit_l_min -16
_diffrn_reflns_number 3804
_diffrn_reflns_theta_full 25.97
_diffrn_reflns_theta_max 25.97
_diffrn_reflns_theta_min 1.55
_diffrn_standards_decay_% 0
_diffrn_standards_interval_time 60
_diffrn_standards_number 3
_exptl_absorpt_coefficient_mu 0.843
_exptl_absorpt_correction_type none
_exptl_crystal_colour orange
_exptl_crystal_density_diffrn 1.285
_exptl_crystal_density_method 'not measured'
_exptl_crystal_description prismatic
_exptl_crystal_F_000 364
_exptl_crystal_size_max 0.22
_exptl_crystal_size_mid 0.18
_exptl_crystal_size_min 0.16
_refine_diff_density_max 0.408
_refine_diff_density_min -0.405
_refine_ls_extinction_method none
_refine_ls_goodness_of_fit_ref 1.050
_refine_ls_hydrogen_treatment mixed
_refine_ls_matrix_type full
_refine_ls_number_parameters 213
_refine_ls_number_reflns 3519
_refine_ls_number_restraints 0
_refine_ls_restrained_S_all 1.050
_refine_ls_R_factor_all 0.0549
_refine_ls_R_factor_gt 0.0411
_refine_ls_shift/su_max 0.000
_refine_ls_shift/su_mean 0.000
_refine_ls_structure_factor_coef Fsqd
_refine_ls_weighting_details 'calc w=1/[\s^2^(Fo^2^)+(0.0650P)^2^+0.2205P] where P=(Fo^2^+2Fc^2^)/3'
_refine_ls_weighting_scheme calc
_refine_ls_wR_factor_gt 0.1098
_refine_ls_wR_factor_ref 0.1153
_reflns_number_gt 2829
_reflns_number_total 3519
_reflns_threshold_expression >2\s(I)
_cod_data_source_file bt5791.cif
_cod_data_source_block I
_cod_original_cell_volume 897.6(5)
_cod_database_code 2233397
_cod_database_fobs_code 2233397

loop_
_symmetry_equiv_pos_as_xyz
'x, y, z'
'-x, -y, -z'

loop_
_atom_site_type_symbol
_atom_site_label
_atom_site_fract_x
_atom_site_fract_y
_atom_site_fract_z
_atom_site_U_iso_or_equiv
_atom_site_adp_type
_atom_site_calc_flag
_atom_site_refinement_flags
_atom_site_occupancy
_atom_site_symmetry_multiplicity
Fe Fe1 0.82439(5) -0.29783(4) 0.68484(3) 0.04989(14) Uani d . 1 1
O O1 0.7296(3) -0.01261(19) 0.48727(13) 0.0550(4) Uani d . 1 1
N N1 0.3609(3) 0.2268(2) 0.63329(17) 0.0487(5) Uani d . 1 1
C C1 0.9228(3) -0.1577(2) 0.59236(17) 0.0434(5) Uani d . 1 1
C C2 1.0021(4) -0.1826(3) 0.6791(2) 0.0522(6) Uani d . 1 1
H H2 0.9830 -0.1105 0.7269 0.063 Uiso calc R 1 1
C C3 1.1144(4) -0.3355(3) 0.6796(2) 0.0626(7) Uani d . 1 1
H H3 1.1817 -0.3814 0.7278 0.075 Uiso calc R 1 1
C C4 1.1072(4) -0.4068(3) 0.5945(2) 0.0619(7) Uani d . 1 1
H H4 1.1689 -0.5076 0.5771 0.074 Uiso calc R 1 1
C C5 0.9901(4) -0.2987(3) 0.5400(2) 0.0525(6) Uani d . 1 1
H H5 0.9617 -0.3161 0.4807 0.063 Uiso calc R 1 1
C C6 0.5242(5) -0.2197(5) 0.7206(5) 0.119(2) Uani d . 1 1
H H6 0.4437 -0.1340 0.6968 0.142 Uiso calc R 1 1
C C7 0.5913(10) -0.2274(8) 0.8092(5) 0.154(3) Uani d . 1 1
H H7 0.5661 -0.1504 0.8545 0.185 Uiso calc R 1 1
C C8 0.7072(8) -0.3819(7) 0.8128(3) 0.1120(17) Uani d . 1 1
H H8 0.7720 -0.4250 0.8625 0.134 Uiso calc R 1 1
C C9 0.7059(5) -0.4533(4) 0.7321(3) 0.0885(11) Uani d . 1 1
H H9 0.7712 -0.5546 0.7169 0.106 Uiso calc R 1 1
C C10 0.5963(5) -0.3570(5) 0.6763(3) 0.0930(12) Uani d . 1 1
H H10 0.5739 -0.3812 0.6169 0.112 Uiso calc R 1 1
C C11 0.7851(3) -0.0189(2) 0.56467(17) 0.0416(5) Uani d . 1 1
C C12 0.7182(3) 0.1184(2) 0.63237(18) 0.0452(5) Uani d . 1 1
H H12B 0.8298 0.1477 0.6260 0.054 Uiso calc R 1 1
H H12A 0.6756 0.0955 0.7027 0.054 Uiso calc R 1 1
C C13 0.5489(4) 0.2475(3) 0.6063(2) 0.0497(5) Uani d . 1 1
H H13B 0.5316 0.3370 0.6416 0.060 Uiso calc R 1 1
H H13A 0.5848 0.2613 0.5337 0.060 Uiso calc R 1 1
C C14 0.2552(4) 0.2300(3) 0.73370(19) 0.0466(5) Uani d . 1 1
C C15 0.2798(5) 0.2977(3) 0.8142(2) 0.0643(7) Uani d . 1 1
H H15 0.3764 0.3382 0.8020 0.077 Uiso calc R 1 1
C C16 0.1612(6) 0.3046(4) 0.9115(2) 0.0861(10) Uani d . 1 1
H H16 0.1805 0.3503 0.9636 0.103 Uiso calc R 1 1
C C17 0.0152(6) 0.2468(4) 0.9352(3) 0.0878(10) Uani d . 1 1
C C18 -0.0069(5) 0.1779(4) 0.8545(3) 0.0789(9) Uani d . 1 1
H H18 -0.1029 0.1367 0.8673 0.095 Uiso calc R 1 1
C C19 0.1089(4) 0.1693(3) 0.7571(2) 0.0575(6) Uani d . 1 1
H H19 0.0901 0.1223 0.7055 0.069 Uiso calc R 1 1
C C20 -0.1148(9) 0.2559(7) 1.0428(3) 0.154(2) Uani d . 1 1
H H20A -0.0632 0.2899 1.0895 0.230 Uiso calc R 1 1
H H20B -0.1157 0.1597 1.0605 0.230 Uiso calc R 1 1
H H20C -0.2477 0.3237 1.0464 0.230 Uiso calc R 1 1
H H1N 0.366(4) 0.163(3) 0.595(2) 0.047(7) Uiso d . 1 1

loop_
_atom_site_aniso_label
_atom_site_aniso_U_11
_atom_site_aniso_U_22
_atom_site_aniso_U_33
_atom_site_aniso_U_12
_atom_site_aniso_U_13
_atom_site_aniso_U_23
Fe1 0.0419(2) 0.0508(2) 0.0630(2) -0.02310(15) -0.01730(16) 0.01293(16)
O1 0.0657(11) 0.0563(10) 0.0499(9) -0.0244(9) -0.0245(8) 0.0024(8)
N1 0.0461(11) 0.0494(11) 0.0521(12) -0.0159(9) -0.0168(9) -0.0059(9)
C1 0.0377(11) 0.0467(12) 0.0505(12) -0.0219(9) -0.0105(9) 0.0024(10)
C2 0.0483(13) 0.0542(14) 0.0653(15) -0.0255(11) -0.0246(12) 0.0070(12)
C3 0.0440(13) 0.0614(16) 0.090(2) -0.0211(12) -0.0318(13) 0.0194(14)
C4 0.0434(13) 0.0440(13) 0.093(2) -0.0129(11) -0.0158(13) 0.0033(13)
C5 0.0456(13) 0.0493(13) 0.0637(15) -0.0210(11) -0.0105(11) -0.0018(11)
C6 0.0384(16) 0.082(3) 0.202(6) -0.0174(17) 0.005(2) 0.052(3)
C7 0.138(5) 0.176(6) 0.143(5) -0.121(5) 0.084(4) -0.089(4)
C8 0.116(3) 0.182(5) 0.082(3) -0.103(4) -0.036(2) 0.053(3)
C9 0.074(2) 0.081(2) 0.127(3) -0.0502(19) -0.029(2) 0.037(2)
C10 0.067(2) 0.133(4) 0.110(3) -0.067(2) -0.034(2) 0.036(3)
C11 0.0382(11) 0.0468(12) 0.0458(12) -0.0232(9) -0.0104(9) 0.0030(9)
C12 0.0429(12) 0.0456(12) 0.0517(13) -0.0192(10) -0.0159(10) 0.0001(10)
C13 0.0518(13) 0.0409(12) 0.0584(14) -0.0187(10) -0.0163(11) 0.0043(10)
C14 0.0454(12) 0.0420(12) 0.0518(13) -0.0117(10) -0.0190(11) 0.0020(10)
C15 0.0695(18) 0.0727(18) 0.0577(16) -0.0324(14) -0.0173(13) -0.0090(13)
C16 0.110(3) 0.098(3) 0.0526(17) -0.040(2) -0.0206(18) -0.0092(16)
C17 0.094(3) 0.092(2) 0.0623(19) -0.033(2) -0.0009(18) 0.0047(17)
C18 0.070(2) 0.084(2) 0.082(2) -0.0381(17) -0.0089(17) 0.0137(17)
C19 0.0534(14) 0.0577(15) 0.0657(16) -0.0227(12) -0.0196(12) 0.0005(12)
C20 0.172(6) 0.180(6) 0.074(3) -0.069(5) 0.028(3) -0.001(3)

loop_
_atom_type_symbol
_atom_type_description
_atom_type_scat_dispersion_real
_atom_type_scat_dispersion_imag
_atom_type_scat_source
C C 0.0033 0.0016 'International Tables Vol C Tables 4.2.6.8 and 6.1.1.4'
H H 0.0000 0.0000 'International Tables Vol C Tables 4.2.6.8 and 6.1.1.4'
N N 0.0061 0.0033 'International Tables Vol C Tables 4.2.6.8 and 6.1.1.4'
O O 0.0106 0.0060 'International Tables Vol C Tables 4.2.6.8 and 6.1.1.4'
Fe Fe 0.3463 0.8444 'International Tables Vol C Tables 4.2.6.8 and 6.1.1.4'

loop_
_geom_angle_atom_site_label_1
_geom_angle_atom_site_label_2
_geom_angle_atom_site_label_3
_geom_angle
C7 Fe1 C8 41.7(2)
C7 Fe1 C6 41.0(2)
C8 Fe1 C6 67.5(2)
C7 Fe1 C1 122.9(2)
C8 Fe1 C1 160.1(2)
C6 Fe1 C1 109.62(13)
C7 Fe1 C9 67.37(19)
C8 Fe1 C9 38.55(19)
C6 Fe1 C9 65.48(16)
C1 Fe1 C9 159.90(15)
C7 Fe1 C5 158.2(3)
C8 Fe1 C5 157.6(2)
C6 Fe1 C5 121.7(2)
C1 Fe1 C5 41.30(10)
C9 Fe1 C5 122.86(15)
C7 Fe1 C2 109.55(16)
C8 Fe1 C2 123.88(17)
C6 Fe1 C2 128.16(18)
C1 Fe1 C2 41.26(10)
C9 Fe1 C2 157.13(14)
C5 Fe1 C2 68.80(11)
C7 Fe1 C10 67.3(2)
C8 Fe1 C10 65.57(17)
C6 Fe1 C10 38.8(2)
C1 Fe1 C10 125.38(13)
C9 Fe1 C10 38.54(15)
C5 Fe1 C10 107.63(15)
C2 Fe1 C10 163.31(14)
C7 Fe1 C4 160.8(3)
C8 Fe1 C4 122.6(2)
C6 Fe1 C4 155.2(2)
C1 Fe1 C4 68.69(10)
C9 Fe1 C4 107.10(14)
C5 Fe1 C4 40.44(11)
C2 Fe1 C4 67.92(11)
C10 Fe1 C4 120.67(17)
C7 Fe1 C3 125.8(3)
C8 Fe1 C3 108.53(16)
C6 Fe1 C3 164.3(2)
C1 Fe1 C3 68.62(10)
C9 Fe1 C3 121.62(14)
C5 Fe1 C3 67.99(12)
C2 Fe1 C3 40.30(11)
C10 Fe1 C3 155.02(16)
C4 Fe1 C3 40.02(12)
C14 N1 C13 121.9(2)
C14 N1 H1N 116.2(19)
C13 N1 H1N 109.9(19)
C2 C1 C5 107.0(2)
C2 C1 C11 127.8(2)
C5 C1 C11 125.0(2)
C2 C1 Fe1 69.89(13)
C5 C1 Fe1 69.78(14)
C11 C1 Fe1 121.59(15)
C3 C2 C1 108.1(2)
C3 C2 Fe1 70.65(14)
C1 C2 Fe1 68.85(13)
C3 C2 H2 125.9
C1 C2 H2 125.9
Fe1 C2 H2 126.1
C4 C3 C2 108.5(2)
C4 C3 Fe1 69.92(15)
C2 C3 Fe1 69.06(14)
C4 C3 H3 125.8
C2 C3 H3 125.8
Fe1 C3 H3 126.8
C3 C4 C5 108.4(2)
C3 C4 Fe1 70.06(16)
C5 C4 Fe1 68.96(15)
C3 C4 H4 125.8
C5 C4 H4 125.8
Fe1 C4 H4 126.7
C4 C5 C1 108.0(2)
C4 C5 Fe1 70.60(17)
C1 C5 Fe1 68.92(14)
C4 C5 H5 126.0
C1 C5 H5 126.0
Fe1 C5 H5 126.1
C10 C6 C7 108.9(4)
C10 C6 Fe1 71.4(2)
C7 C6 Fe1 69.3(2)
C10 C6 H6 125.5
C7 C6 H6 125.5
Fe1 C6 H6 125.3
C6 C7 C8 103.8(4)
C6 C7 Fe1 69.7(2)
C8 C7 Fe1 69.2(2)
C6 C7 H7 128.1
C8 C7 H7 128.1
Fe1 C7 H7 124.7
C9 C8 C7 108.2(4)
C9 C8 Fe1 71.4(2)
C7 C8 Fe1 69.2(2)
C9 C8 H8 125.9
C7 C8 H8 125.9
Fe1 C8 H8 125.1
C8 C9 C10 110.1(4)
C8 C9 Fe1 70.1(2)
C10 C9 Fe1 71.1(2)
C8 C9 H9 125.0
C10 C9 H9 125.0
Fe1 C9 H9 125.4
C9 C10 C6 109.0(5)
C9 C10 Fe1 70.33(19)
C6 C10 Fe1 69.8(2)
C9 C10 H10 125.5
C6 C10 H10 125.5
Fe1 C10 H10 125.9
O1 C11 C1 121.2(2)
O1 C11 C12 120.6(2)
C1 C11 C12 118.20(19)
C11 C12 C13 112.77(19)
C11 C12 H12B 109.0
C13 C12 H12B 109.0
C11 C12 H12A 109.0
C13 C12 H12A 109.0
H12B C12 H12A 107.8
N1 C13 C12 113.48(19)
N1 C13 H13B 108.9
C12 C13 H13B 108.9
N1 C13 H13A 108.9
C12 C13 H13A 108.9
H13B C13 H13A 107.7
N1 C14 C15 123.3(2)
N1 C14 C19 119.4(2)
C15 C14 C19 117.2(2)
C16 C15 C14 120.3(3)
C16 C15 H15 119.9
C14 C15 H15 119.9
C17 C16 C15 123.0(3)
C17 C16 H16 118.5
C15 C16 H16 118.5
C16 C17 C18 116.4(3)
C16 C17 C20 122.3(4)
C18 C17 C20 121.3(4)
C19 C18 C17 121.9(3)
C19 C18 H18 119.1
C17 C18 H18 119.1
C18 C19 C14 121.3(3)
C18 C19 H19 119.4
C14 C19 H19 119.4
C17 C20 H20A 109.5
C17 C20 H20B 109.5
H20A C20 H20B 109.5
C17 C20 H20C 109.5
H20A C20 H20C 109.5
H20B C20 H20C 109.5

loop_
_geom_bond_atom_site_label_1
_geom_bond_atom_site_label_2
_geom_bond_distance
Fe1 C7 2.019(4)
Fe1 C8 2.020(4)
Fe1 C6 2.025(3)
Fe1 C1 2.026(2)
Fe1 C9 2.036(3)
Fe1 C5 2.037(3)
Fe1 C2 2.040(2)
Fe1 C10 2.046(3)
Fe1 C4 2.059(3)
Fe1 C3 2.061(3)
O1 C11 1.225(3)
N1 C14 1.386(3)
N1 C13 1.458(3)
N1 H1N 0.82(3)
C1 C2 1.433(3)
C1 C5 1.433(3)
C1 C11 1.466(3)
C2 C3 1.413(4)
C2 H2 0.9300
C3 C4 1.410(4)
C3 H3 0.9300
C4 C5 1.416(4)
C4 H4 0.9300
C5 H5 0.9300
C6 C10 1.351(7)
C6 C7 1.417(8)
C6 H6 0.9300
C7 C8 1.436(8)
C7 H7 0.9300
C8 C9 1.339(6)
C8 H8 0.9300
C9 C10 1.347(5)
C9 H9 0.9300
C10 H10 0.9300
C11 C12 1.512(3)
C12 C13 1.524(3)
C12 H12B 0.9700
C12 H12A 0.9700
C13 H13B 0.9700
C13 H13A 0.9700
C14 C15 1.400(4)
C14 C19 1.401(4)
C15 C16 1.380(5)
C15 H15 0.9300
C16 C17 1.379(6)
C16 H16 0.9300
C17 C18 1.400(5)
C17 C20 1.520(5)
C18 C19 1.370(4)
C18 H18 0.9300
C19 H19 0.9300
C20 H20A 0.9600
C20 H20B 0.9600
C20 H20C 0.9600

loop_
_geom_hbond_atom_site_label_D
_geom_hbond_atom_site_label_H
_geom_hbond_atom_site_label_A
_geom_hbond_site_symmetry_A
_geom_hbond_distance_DH
_geom_hbond_distance_HA
_geom_hbond_distance_DA
_geom_hbond_angle_DHA
_geom_hbond_publ_flag
N1 H1N O1 2_656 0.82(3) 2.31(4) 3.102(4) 161(3) y
C19 H19 O1 2_656 0.93 2.69 3.455(4) 140 y
C4 H4 N1 1_645 0.93 2.64 3.451(4) 147 y

loop_
_geom_torsion_atom_site_label_1
_geom_torsion_atom_site_label_2
_geom_torsion_atom_site_label_3
_geom_torsion_atom_site_label_4
_geom_torsion
C7 Fe1 C1 C2 82.4(3)
C8 Fe1 C1 C2 48.2(5)
C6 Fe1 C1 C2 126.0(3)
C9 Fe1 C1 C2 -161.9(4)
C5 Fe1 C1 C2 -117.8(2)
C10 Fe1 C1 C2 166.4(2)
C4 Fe1 C1 C2 -80.38(17)
C3 Fe1 C1 C2 -37.27(16)
C7 Fe1 C1 C5 -159.8(3)
C8 Fe1 C1 C5 166.0(5)
C6 Fe1 C1 C5 -116.1(3)
C9 Fe1 C1 C5 -44.1(4)
C2 Fe1 C1 C5 117.8(2)
C10 Fe1 C1 C5 -75.8(2)
C4 Fe1 C1 C5 37.45(16)
C3 Fe1 C1 C5 80.56(17)
C7 Fe1 C1 C11 -40.4(4)
C8 Fe1 C1 C11 -74.6(5)
C6 Fe1 C1 C11 3.2(3)
C9 Fe1 C1 C11 75.3(4)
C5 Fe1 C1 C11 119.4(2)
C2 Fe1 C1 C11 -122.8(2)
C10 Fe1 C1 C11 43.6(3)
C4 Fe1 C1 C11 156.8(2)
C3 Fe1 C1 C11 -160.1(2)
C5 C1 C2 C3 -0.2(3)
C11 C1 C2 C3 174.9(2)
Fe1 C1 C2 C3 59.96(18)
C5 C1 C2 Fe1 -60.20(16)
C11 C1 C2 Fe1 115.0(2)
C7 Fe1 C2 C3 122.7(4)
C8 Fe1 C2 C3 78.5(3)
C6 Fe1 C2 C3 165.0(3)
C1 Fe1 C2 C3 -119.3(2)
C9 Fe1 C2 C3 44.8(4)
C5 Fe1 C2 C3 -80.56(19)
C10 Fe1 C2 C3 -161.2(5)
C4 Fe1 C2 C3 -36.92(18)
C7 Fe1 C2 C1 -118.0(3)
C8 Fe1 C2 C1 -162.2(2)
C6 Fe1 C2 C1 -75.6(3)
C9 Fe1 C2 C1 164.1(4)
C5 Fe1 C2 C1 38.75(14)
C10 Fe1 C2 C1 -41.9(5)
C4 Fe1 C2 C1 82.40(16)
C3 Fe1 C2 C1 119.3(2)
C1 C2 C3 C4 0.1(3)
Fe1 C2 C3 C4 58.98(19)
C1 C2 C3 Fe1 -58.84(17)
C7 Fe1 C3 C4 162.2(3)
C8 Fe1 C3 C4 119.0(3)
C6 Fe1 C3 C4 -168.5(5)
C1 Fe1 C3 C4 -81.91(17)
C9 Fe1 C3 C4 78.7(2)
C5 Fe1 C3 C4 -37.31(16)
C2 Fe1 C3 C4 -120.1(2)
C10 Fe1 C3 C4 47.3(4)
C7 Fe1 C3 C2 -77.8(3)
C8 Fe1 C3 C2 -120.9(3)
C6 Fe1 C3 C2 -48.4(6)
C1 Fe1 C3 C2 38.14(16)
C9 Fe1 C3 C2 -161.3(2)
C5 Fe1 C3 C2 82.74(18)
C10 Fe1 C3 C2 167.4(3)
C4 Fe1 C3 C2 120.1(2)
C2 C3 C4 C5 0.0(3)
Fe1 C3 C4 C5 58.46(18)
C2 C3 C4 Fe1 -58.45(19)
C7 Fe1 C4 C3 -49.0(5)
C8 Fe1 C4 C3 -79.9(2)
C6 Fe1 C4 C3 172.6(3)
C1 Fe1 C4 C3 81.73(16)
C9 Fe1 C4 C3 -119.1(2)
C5 Fe1 C4 C3 119.9(2)
C2 Fe1 C4 C3 37.16(16)
C10 Fe1 C4 C3 -158.85(19)
C7 Fe1 C4 C5 -169.0(4)
C8 Fe1 C4 C5 160.2(2)
C6 Fe1 C4 C5 52.6(4)
C1 Fe1 C4 C5 -38.22(15)
C9 Fe1 C4 C5 120.94(19)
C2 Fe1 C4 C5 -82.78(16)
C10 Fe1 C4 C5 81.2(2)
C3 Fe1 C4 C5 -119.9(2)
C3 C4 C5 C1 -0.2(3)
Fe1 C4 C5 C1 58.98(17)
C3 C4 C5 Fe1 -59.1(2)
C2 C1 C5 C4 0.2(3)
C11 C1 C5 C4 -175.1(2)
Fe1 C1 C5 C4 -60.03(18)
C2 C1 C5 Fe1 60.27(16)
C11 C1 C5 Fe1 -115.1(2)
C7 Fe1 C5 C4 170.3(4)
C8 Fe1 C5 C4 -48.4(4)
C6 Fe1 C5 C4 -156.9(2)
C1 Fe1 C5 C4 119.1(2)
C9 Fe1 C5 C4 -77.4(2)
C2 Fe1 C5 C4 80.42(17)
C10 Fe1 C5 C4 -116.9(2)
C3 Fe1 C5 C4 36.94(16)
C7 Fe1 C5 C1 51.1(5)
C8 Fe1 C5 C1 -167.6(4)
C6 Fe1 C5 C1 83.9(2)
C9 Fe1 C5 C1 163.46(17)
C2 Fe1 C5 C1 -38.73(14)
C10 Fe1 C5 C1 123.97(19)
C4 Fe1 C5 C1 -119.1(2)
C3 Fe1 C5 C1 -82.20(16)
C7 Fe1 C6 C10 -119.5(4)
C8 Fe1 C6 C10 -78.6(3)
C1 Fe1 C6 C10 122.5(3)
C9 Fe1 C6 C10 -36.4(3)
C5 Fe1 C6 C10 78.4(3)
C2 Fe1 C6 C10 165.2(2)
C4 Fe1 C6 C10 41.1(5)
C3 Fe1 C6 C10 -156.8(4)
C8 Fe1 C6 C7 41.0(3)
C1 Fe1 C6 C7 -118.0(3)
C9 Fe1 C6 C7 83.1(3)
C5 Fe1 C6 C7 -162.1(3)
C2 Fe1 C6 C7 -75.2(3)
C10 Fe1 C6 C7 119.5(4)
C4 Fe1 C6 C7 160.6(4)
C3 Fe1 C6 C7 -37.3(6)
C10 C6 C7 C8 -0.5(4)
Fe1 C6 C7 C8 -61.2(3)
C10 C6 C7 Fe1 60.7(3)
C8 Fe1 C7 C6 -114.4(4)
C1 Fe1 C7 C6 82.3(3)
C9 Fe1 C7 C6 -78.1(3)
C5 Fe1 C7 C6 44.6(5)
C2 Fe1 C7 C6 126.2(3)
C10 Fe1 C7 C6 -36.2(3)
C4 Fe1 C7 C6 -154.9(4)
C3 Fe1 C7 C6 168.3(2)
C6 Fe1 C7 C8 114.4(4)
C1 Fe1 C7 C8 -163.3(2)
C9 Fe1 C7 C8 36.3(3)
C5 Fe1 C7 C8 159.0(3)
C2 Fe1 C7 C8 -119.4(3)
C10 Fe1 C7 C8 78.2(3)
C4 Fe1 C7 C8 -40.5(6)
C3 Fe1 C7 C8 -77.3(3)
C6 C7 C8 C9 0.6(4)
Fe1 C7 C8 C9 -61.0(3)
C6 C7 C8 Fe1 61.6(3)
C7 Fe1 C8 C9 118.8(4)
C6 Fe1 C8 C9 78.4(3)
C1 Fe1 C8 C9 163.9(3)
C5 Fe1 C8 C9 -40.7(5)
C2 Fe1 C8 C9 -159.8(2)
C10 Fe1 C8 C9 36.1(3)
C4 Fe1 C8 C9 -75.9(3)
C3 Fe1 C8 C9 -117.8(3)
C6 Fe1 C8 C7 -40.3(3)
C1 Fe1 C8 C7 45.2(6)
C9 Fe1 C8 C7 -118.8(4)
C5 Fe1 C8 C7 -159.5(4)
C2 Fe1 C8 C7 81.5(4)
C10 Fe1 C8 C7 -82.7(4)
C4 Fe1 C8 C7 165.3(3)
C3 Fe1 C8 C7 123.4(3)
C7 C8 C9 C10 -0.5(4)
Fe1 C8 C9 C10 -60.1(3)
C7 C8 C9 Fe1 59.6(3)
C7 Fe1 C9 C8 -39.1(4)
C6 Fe1 C9 C8 -84.1(4)
C1 Fe1 C9 C8 -164.1(4)
C5 Fe1 C9 C8 162.7(3)
C2 Fe1 C9 C8 47.7(5)
C10 Fe1 C9 C8 -120.7(4)
C4 Fe1 C9 C8 121.3(3)
C3 Fe1 C9 C8 80.0(3)
C7 Fe1 C9 C10 81.5(4)
C8 Fe1 C9 C10 120.7(4)
C6 Fe1 C9 C10 36.6(3)
C1 Fe1 C9 C10 -43.4(5)
C5 Fe1 C9 C10 -76.6(3)
C2 Fe1 C9 C10 168.3(3)
C4 Fe1 C9 C10 -118.0(3)
C3 Fe1 C9 C10 -159.3(3)
C8 C9 C10 C6 0.1(4)
Fe1 C9 C10 C6 -59.3(2)
C8 C9 C10 Fe1 59.4(3)
C7 C6 C10 C9 0.3(4)
Fe1 C6 C10 C9 59.6(3)
C7 C6 C10 Fe1 -59.3(3)
C7 Fe1 C10 C9 -81.7(4)
C8 Fe1 C10 C9 -36.1(3)
C6 Fe1 C10 C9 -119.9(4)
C1 Fe1 C10 C9 163.2(2)
C5 Fe1 C10 C9 121.0(3)
C2 Fe1 C10 C9 -164.1(4)
C4 Fe1 C10 C9 78.7(3)
C3 Fe1 C10 C9 45.4(5)
C7 Fe1 C10 C6 38.3(3)
C8 Fe1 C10 C6 83.9(4)
C1 Fe1 C10 C6 -76.9(3)
C9 Fe1 C10 C6 119.9(4)
C5 Fe1 C10 C6 -119.1(3)
C2 Fe1 C10 C6 -44.2(6)
C4 Fe1 C10 C6 -161.3(3)
C3 Fe1 C10 C6 165.3(4)
C2 C1 C11 O1 179.4(2)
C5 C1 C11 O1 -6.2(3)
Fe1 C1 C11 O1 -92.5(2)
C2 C1 C11 C12 1.5(3)
C5 C1 C11 C12 175.9(2)
Fe1 C1 C11 C12 89.6(2)
O1 C11 C12 C13 12.3(3)
C1 C11 C12 C13 -169.82(19)
C14 N1 C13 C12 69.9(3)
C11 C12 C13 N1 70.6(3)
C13 N1 C14 C15 21.2(4)
C13 N1 C14 C19 -162.0(2)
N1 C14 C15 C16 176.1(3)
C19 C14 C15 C16 -0.8(4)
C14 C15 C16 C17 0.0(6)
C15 C16 C17 C18 0.6(6)
C15 C16 C17 C20 -179.8(4)
C16 C17 C18 C19 -0.6(6)
C20 C17 C18 C19 179.8(4)
C17 C18 C19 C14 -0.2(5)
N1 C14 C19 C18 -176.1(3)
C15 C14 C19 C18 0.9(4)
